data_7029157
loop_
_publ_author_name
'Wang, Shu-Ju'
'Tian, Yan-Wen'
'You, Li-Xin'
'Ding, Fu'
'Meert, Katrien W.'
'Poelman, Dirk'
'Smet, Philippe F.'
'Ren, Bao-Yi'
'Sun, Ya-Guang'

_publ_section_title
;
 Solvent-regulated assemblies of 1D lanthanide coordination polymers with
 the tricarboxylate ligand.
;
_journal_issue 9
_journal_name_full 'Dalton transactions (Cambridge, England : 2003)'
_journal_page_first 3462
_journal_page_last 3470
_journal_paper_doi 10.1039/c3dt52839a
_journal_volume 43
_journal_year 2014
_chemical_formula_sum 'C30 H42 O27 Pr2'
_chemical_formula_weight 1116.46
_chemical_name_systematic
; 
 ? 
;
_space_group_IT_number 15
_symmetry_cell_setting monoclinic
_symmetry_space_group_name_Hall '-C 2yc'
_symmetry_space_group_name_H-M 'C 1 2/c 1'
_atom_sites_solution_hydrogens geom
_atom_sites_solution_primary direct
_atom_sites_solution_secondary difmap
_audit_creation_method SHELXL-97
_cell_angle_alpha 90.00
_cell_angle_beta 114.93(3)
_cell_angle_gamma 90.00
_cell_formula_units_Z 4
_cell_length_a 27.185(5)
_cell_length_b 7.5951(15)
_cell_length_c 21.260(4)
_cell_measurement_reflns_used 3494
_cell_measurement_temperature 293(2)
_cell_measurement_theta_max 25.01
_cell_measurement_theta_min 2.81
_cell_volume 3980.6(16)
_computing_cell_refinement 'Bruker XSCANS'
_computing_data_collection 'Bruker XSCANS'
_computing_data_reduction 'Bruker SHELXTL'
_computing_molecular_graphics 'Bruker SHELXTL'
_computing_publication_material 'Bruker SHELXTL'
_computing_structure_refinement 'SHELXL-97 (Sheldrick, 1997)'
_computing_structure_solution 'SHELXS-97 (Sheldrick, 1990)'
_diffrn_ambient_temperature 293(2)
_diffrn_detector_area_resol_mean 0
_diffrn_measured_fraction_theta_full 0.996
_diffrn_measured_fraction_theta_max 0.996
_diffrn_measurement_device_type 'Bruker P4'
_diffrn_measurement_method '\w scans'
_diffrn_radiation_monochromator graphite
_diffrn_radiation_source 'fine-focus sealed tube'
_diffrn_radiation_type MoK\a
_diffrn_radiation_wavelength 0.71073
_diffrn_reflns_av_R_equivalents 0.0423
_diffrn_reflns_av_unetI/netI 0.0341
_diffrn_reflns_limit_h_max 27
_diffrn_reflns_limit_h_min -32
_diffrn_reflns_limit_k_max 9
_diffrn_reflns_limit_k_min -9
_diffrn_reflns_limit_l_max 25
_diffrn_reflns_limit_l_min -25
_diffrn_reflns_number 15482
_diffrn_reflns_theta_full 25.01
_diffrn_reflns_theta_max 25.01
_diffrn_reflns_theta_min 2.81
_diffrn_standards_decay_% 0
_diffrn_standards_interval_count 0
_diffrn_standards_interval_time 0
_diffrn_standards_number 0
_exptl_absorpt_coefficient_mu 2.517
_exptl_absorpt_correction_T_max 0.6329
_exptl_absorpt_correction_T_min 0.5189
_exptl_absorpt_correction_type multi-scan
_exptl_absorpt_process_details SADABS
_exptl_crystal_colour green
_exptl_crystal_density_diffrn 1.863
_exptl_crystal_density_method 'not measured'
_exptl_crystal_description Prism
_exptl_crystal_F_000 2224
_exptl_crystal_size_max 0.30
_exptl_crystal_size_mid 0.20
_exptl_crystal_size_min 0.20
_refine_diff_density_max 0.589
_refine_diff_density_min -1.051
_refine_diff_density_rms 0.110
_refine_ls_extinction_method none
_refine_ls_goodness_of_fit_ref 1.138
_refine_ls_hydrogen_treatment none
_refine_ls_matrix_type full
_refine_ls_number_parameters 271
_refine_ls_number_reflns 3484
_refine_ls_number_restraints 0
_refine_ls_restrained_S_all 1.138
_refine_ls_R_factor_all 0.0318
_refine_ls_R_factor_gt 0.0286
_refine_ls_shift/su_max 0.004
_refine_ls_shift/su_mean 0.000
_refine_ls_structure_factor_coef Fsqd
_refine_ls_weighting_details 'calc w=1/[\s^2^(Fo^2^)+(0.0368P)^2^+12.0238P] where P=(Fo^2^+2Fc^2^)/3'
_refine_ls_weighting_scheme calc
_refine_ls_wR_factor_gt 0.0763
_refine_ls_wR_factor_ref 0.0779
_reflns_number_gt 3210
_reflns_number_total 3484
_reflns_threshold_expression >2sigma(I)
_cod_data_source_file c3dt52839a.txt
_cod_data_source_block 512
_cod_depositor_comments
;
The following automatic conversions were performed:

'_symmetry_cell_setting' value 'Monoclinic' changed to 'monoclinic'
according to
/usr/data/users/saulius/automatic-downloads/current/RSC/lib/dictionaries/cif_core.dic
dictionary named 'cif_core.dic' version 2.4.2 from
2011-04-26.

'_exptl_absorpt_correction_type' value 'Multi-scan'
changed to 'multi-scan' according to
/usr/data/users/saulius/automatic-downloads/current/RSC/lib/dictionaries/cif_core.dic
dictionary named 'cif_core.dic' version 2.4.2 from 2011-04-26.

Automatic conversion script
Id: cif_fix_values 2281 2013-09-26 08:29:07Z andrius 
;
_cod_original_cell_volume 3980.6(13)
_cod_original_sg_symbol_H-M C2/c
_cod_database_code 7029157

loop_
_symmetry_equiv_pos_as_xyz
'x, y, z'
'-x, y, -z+1/2'
'x+1/2, y+1/2, z'
'-x+1/2, y+1/2, -z+1/2'
'-x, -y, -z'
'x, -y, z-1/2'
'-x+1/2, -y+1/2, -z'
'x+1/2, -y+1/2, z-1/2'

loop_
_atom_site_label
_atom_site_type_symbol
_atom_site_fract_x
_atom_site_fract_y
_atom_site_fract_z
_atom_site_U_iso_or_equiv
_atom_site_adp_type
_atom_site_occupancy
_atom_site_symmetry_multiplicity
_atom_site_calc_flag
_atom_site_refinement_flags
Pr1 Pr 0.574824(8) 0.69857(3) -0.118206(10) 0.01516(9) Uani 1 1 d .
O1 O 0.64848(11) 0.6511(4) 0.00787(15) 0.0268(7) Uani 1 1 d .
O2 O 0.57074(11) 0.5146(4) -0.02170(15) 0.0281(7) Uani 1 1 d .
O3 O 0.52101(12) 0.3282(5) 0.16696(17) 0.0362(9) Uani 1 1 d .
O4 O 0.58368(13) 0.2869(5) 0.27331(16) 0.0315(8) Uani 1 1 d .
O5 O 0.88511(13) 0.3014(5) 0.19941(18) 0.0353(8) Uani 1 1 d .
O6 O 0.94769(12) 0.3030(5) 0.30883(18) 0.0366(8) Uani 1 1 d .
O7 O 0.65613(13) 0.4942(5) -0.10912(18) 0.0415(8) Uani 1 1 d .
H7B H 0.6425 0.4228 -0.1429 0.062 Uiso 1 1 d R
H7A H 0.6762 0.4374 -0.0727 0.062 Uiso 1 1 d R
O8 O 0.65093(13) 0.9205(5) -0.09940(17) 0.0409(9) Uani 1 1 d .
H8B H 0.6423 0.9891 -0.1340 0.061 Uiso 1 1 d R
H8A H 0.6848 0.9200 -0.0760 0.061 Uiso 1 1 d R
O9 O 0.54887(13) 0.8836(5) -0.03774(16) 0.0339(8) Uani 1 1 d .
H9A H 0.5379 0.9892 -0.0413 0.051 Uiso 1 1 d R
H9B H 0.5320 0.8280 -0.0184 0.051 Uiso 1 1 d R
O10 O 0.54366(15) 0.4035(5) -0.1717(2) 0.0501(10) Uani 1 1 d .
H10A H 0.5667 0.3273 -0.1712 0.075 Uiso 1 1 d R
H10B H 0.5101 0.3782 -0.1893 0.075 Uiso 1 1 d R
O11 O 0.53662(13) 0.9900(5) -0.17272(18) 0.0390(8) Uani 1 1 d .
H11A H 0.5513 1.0464 -0.1949 0.058 Uiso 1 1 d R
H11B H 0.5090 1.0322 -0.1690 0.058 Uiso 1 1 d R
C1 C 0.89982(17) 0.3286(6) 0.2641(2) 0.0236(10) Uani 1 1 d .
C2 C 0.85806(15) 0.3943(6) 0.2872(2) 0.0200(9) Uani 1 1 d .
C3 C 0.87301(16) 0.4496(6) 0.3549(2) 0.0268(10) Uani 1 1 d .
H3 H 0.9094 0.4482 0.3862 0.032 Uiso 1 1 calc R
C4 C 0.83446(17) 0.5064(7) 0.3762(2) 0.0310(10) Uani 1 1 d .
H4 H 0.8448 0.5451 0.4215 0.037 Uiso 1 1 calc R
C5 C 0.77983(17) 0.5060(6) 0.3297(2) 0.0261(10) Uani 1 1 d .
H5 H 0.7539 0.5437 0.3445 0.031 Uiso 1 1 calc R
C6 C 0.76368(15) 0.4501(5) 0.2619(2) 0.0184(9) Uani 1 1 d .
C7 C 0.80382(15) 0.3956(6) 0.2413(2) 0.0201(9) Uani 1 1 d .
H7 H 0.7938 0.3595 0.1958 0.024 Uiso 1 1 calc R
C8 C 0.70540(15) 0.4464(5) 0.2123(2) 0.0178(8) Uani 1 1 d .
C9 C 0.68878(15) 0.5008(6) 0.1439(2) 0.0206(9) Uani 1 1 d .
H9 H 0.7145 0.5420 0.1292 0.025 Uiso 1 1 calc R
C10 C 0.63441(15) 0.4945(5) 0.0969(2) 0.0178(8) Uani 1 1 d .
C11 C 0.61725(16) 0.5563(5) 0.0235(2) 0.0205(9) Uani 1 1 d .
C12 C 0.59571(15) 0.4368(5) 0.1185(2) 0.0183(8) Uani 1 1 d .
H12 H 0.5594 0.4320 0.0872 0.022 Uiso 1 1 calc R
C13 C 0.61117(15) 0.3861(5) 0.1873(2) 0.0166(8) Uani 1 1 d .
C14 C 0.66579(15) 0.3899(6) 0.2336(2) 0.0179(8) Uani 1 1 d .
H14 H 0.6761 0.3544 0.2793 0.021 Uiso 1 1 calc R
C15 C 0.56865(15) 0.3297(5) 0.2108(2) 0.0182(9) Uani 1 1 d .
O12 O 0.49528(13) 0.7786(4) 0.04636(18) 0.0331(8) Uani 1 1 d .
H12A H 0.5155 0.7664 0.0895 0.050 Uiso 1 1 d R
H12B H 0.4722 0.6962 0.0327 0.050 Uiso 1 1 d R
O13 O 0.6969(5) 0.2285(12) 0.9979(5) 0.077(3) Uani 0.50 1 d P
O14 O 0.7533(2) 0.7700(8) 0.0631(3) 0.103(2) Uani 1 1 d .
H14B H 0.7211 0.7926 0.0327 0.154 Uiso 1 1 d R
H14A H 0.7808 0.8383 0.0809 0.154 Uiso 1 1 d R

loop_
_atom_site_aniso_label
_atom_site_aniso_U_11
_atom_site_aniso_U_22
_atom_site_aniso_U_33
_atom_site_aniso_U_23
_atom_site_aniso_U_13
_atom_site_aniso_U_12
Pr1 0.01274(14) 0.02129(14) 0.01220(14) 0.00121(9) 0.00598(10) -0.00113(9)
O1 0.0223(15) 0.038(2) 0.0203(16) 0.0083(13) 0.0093(13) -0.0054(13)
O2 0.0249(16) 0.0354(19) 0.0183(15) 0.0071(14) 0.0034(13) -0.0075(14)
O3 0.0140(16) 0.065(3) 0.0271(18) 0.0043(16) 0.0064(14) -0.0085(15)
O4 0.0302(18) 0.051(2) 0.0210(17) 0.0042(15) 0.0184(14) -0.0038(15)
O5 0.0307(18) 0.049(2) 0.031(2) -0.0030(16) 0.0183(16) 0.0056(15)
O6 0.0169(16) 0.055(2) 0.039(2) 0.0035(16) 0.0122(15) 0.0057(15)
O7 0.0393(19) 0.045(2) 0.036(2) -0.0021(17) 0.0115(16) 0.0096(17)
O8 0.0296(17) 0.048(2) 0.036(2) 0.0111(17) 0.0049(15) -0.0142(16)
O9 0.048(2) 0.0311(18) 0.0329(19) -0.0016(15) 0.0276(16) 0.0054(16)
O10 0.048(2) 0.037(2) 0.081(3) -0.024(2) 0.043(2) -0.0108(18)
O11 0.0446(19) 0.036(2) 0.053(2) 0.0209(18) 0.0372(18) 0.0165(16)
C1 0.021(2) 0.022(2) 0.031(3) 0.0020(18) 0.015(2) -0.0026(18)
C2 0.018(2) 0.018(2) 0.025(2) 0.0021(18) 0.0107(17) -0.0001(17)
C3 0.014(2) 0.034(3) 0.025(2) 0.0013(19) 0.0023(18) 0.0047(18)
C4 0.027(2) 0.045(3) 0.018(2) -0.006(2) 0.0063(19) 0.000(2)
C5 0.024(2) 0.037(3) 0.020(2) 0.002(2) 0.0122(18) 0.006(2)
C6 0.0128(18) 0.023(2) 0.019(2) 0.0054(17) 0.0063(16) 0.0008(16)
C7 0.021(2) 0.022(2) 0.020(2) 0.0007(18) 0.0109(17) -0.0014(18)
C8 0.0124(18) 0.023(2) 0.018(2) -0.0001(16) 0.0070(16) 0.0026(16)
C9 0.0160(19) 0.025(2) 0.024(2) 0.0036(18) 0.0114(17) 0.0025(17)
C10 0.019(2) 0.018(2) 0.019(2) 0.0034(17) 0.0100(17) 0.0033(17)
C11 0.022(2) 0.022(2) 0.018(2) 0.0034(17) 0.0088(18) 0.0043(18)
C12 0.0136(18) 0.021(2) 0.018(2) 0.0005(16) 0.0051(16) 0.0008(16)
C13 0.0181(19) 0.017(2) 0.019(2) -0.0009(17) 0.0117(16) -0.0005(17)
C14 0.0172(19) 0.023(2) 0.0141(19) 0.0036(17) 0.0077(16) 0.0030(17)
C15 0.015(2) 0.022(2) 0.020(2) -0.0026(17) 0.0099(18) -0.0003(16)
O12 0.0358(19) 0.0285(18) 0.036(2) -0.0018(15) 0.0160(16) -0.0072(15)
O13 0.143(10) 0.044(5) 0.050(6) 0.007(4) 0.047(6) 0.011(6)
O14 0.051(3) 0.138(5) 0.121(5) -0.040(4) 0.038(3) -0.029(3)

loop_
_atom_type_symbol
_atom_type_description
_atom_type_scat_dispersion_real
_atom_type_scat_dispersion_imag
_atom_type_scat_source
C C 0.0033 0.0016 'International Tables Vol C Tables 4.2.6.8 and 6.1.1.4'
H H 0.0000 0.0000 'International Tables Vol C Tables 4.2.6.8 and 6.1.1.4'
O O 0.0106 0.0060 'International Tables Vol C Tables 4.2.6.8 and 6.1.1.4'
Pr Pr -0.2180 2.8214 'International Tables Vol C Tables 4.2.6.8 and 6.1.1.4'

loop_
_geom_angle_atom_site_label_1
_geom_angle_atom_site_label_2
_geom_angle_atom_site_label_3
_geom_angle
_geom_angle_site_symmetry_1
_geom_angle_site_symmetry_3
O3 Pr1 O4 96.87(11) 5_665 6_565
O3 Pr1 O10 67.93(12) 5_665 .
O4 Pr1 O10 75.99(12) 6_565 .
O3 Pr1 O11 73.11(12) 5_665 .
O4 Pr1 O11 73.01(11) 6_565 .
O10 Pr1 O11 125.92(14) . .
O3 Pr1 O2 83.75(10) 5_665 .
O4 Pr1 O2 148.91(11) 6_565 .
O10 Pr1 O2 75.53(12) . .
O11 Pr1 O2 135.40(10) . .
O3 Pr1 O9 77.02(12) 5_665 .
O4 Pr1 O9 141.82(11) 6_565 .
O10 Pr1 O9 131.95(11) . .
O11 Pr1 O9 69.14(11) . .
O2 Pr1 O9 68.77(11) . .
O3 Pr1 O8 142.13(12) 5_665 .
O4 Pr1 O8 73.79(11) 6_565 .
O10 Pr1 O8 139.28(11) . .
O11 Pr1 O8 69.05(11) . .
O2 Pr1 O8 123.09(10) . .
O9 Pr1 O8 88.06(11) . .
O3 Pr1 O1 131.55(10) 5_665 .
O4 Pr1 O1 130.11(10) 6_565 .
O10 Pr1 O1 108.08(12) . .
O11 Pr1 O1 125.83(11) . .
O2 Pr1 O1 50.61(9) . .
O9 Pr1 O1 72.20(10) . .
O8 Pr1 O1 73.22(10) . .
O3 Pr1 O7 135.47(12) 5_665 .
O4 Pr1 O7 71.35(11) 6_565 .
O10 Pr1 O7 67.55(12) . .
O11 Pr1 O7 136.26(11) . .
O2 Pr1 O7 86.41(11) . .
O9 Pr1 O7 137.69(11) . .
O8 Pr1 O7 77.27(12) . .
O1 Pr1 O7 65.61(10) . .
O3 Pr1 C11 107.48(11) 5_665 .
O4 Pr1 C11 147.11(11) 6_565 .
O10 Pr1 C11 92.76(13) . .
O11 Pr1 C11 134.75(11) . .
O2 Pr1 C11 25.31(10) . .
O9 Pr1 C11 67.19(11) . .
O8 Pr1 C11 98.02(11) . .
O1 Pr1 C11 25.35(10) . .
O7 Pr1 C11 75.79(11) . .
C11 O1 Pr1 92.3(2) . .
C11 O2 Pr1 96.1(2) . .
C15 O3 Pr1 159.8(3) . 5_665
C15 O4 Pr1 151.2(3) . 6_566
Pr1 O7 H7B 105.0 . .
Pr1 O7 H7A 123.9 . .
H7B O7 H7A 109.2 . .
Pr1 O8 H8B 111.0 . .
Pr1 O8 H8A 134.3 . .
H8B O8 H8A 110.3 . .
Pr1 O9 H9A 130.8 . .
Pr1 O9 H9B 114.5 . .
H9A O9 H9B 105.7 . .
Pr1 O10 H10A 120.0 . .
Pr1 O10 H10B 120.0 . .
H10A O10 H10B 120.0 . .
Pr1 O11 H11A 120.0 . .
Pr1 O11 H11B 120.0 . .
H11A O11 H11B 120.0 . .
O6 C1 O5 122.8(4) . .
O6 C1 C2 119.1(4) . .
O5 C1 C2 118.1(4) . .
C7 C2 C3 119.3(4) . .
C7 C2 C1 120.0(4) . .
C3 C2 C1 120.7(4) . .
C4 C3 C2 120.4(4) . .
C4 C3 H3 119.8 . .
C2 C3 H3 119.8 . .
C3 C4 C5 120.0(4) . .
C3 C4 H4 120.0 . .
C5 C4 H4 120.0 . .
C6 C5 C4 120.9(4) . .
C6 C5 H5 119.6 . .
C4 C5 H5 119.6 . .
C5 C6 C7 118.0(4) . .
C5 C6 C8 121.2(3) . .
C7 C6 C8 120.8(4) . .
C2 C7 C6 121.5(4) . .
C2 C7 H7 119.3 . .
C6 C7 H7 119.3 . .
C9 C8 C14 118.3(3) . .
C9 C8 C6 120.9(3) . .
C14 C8 C6 120.8(3) . .
C8 C9 C10 121.2(3) . .
C8 C9 H9 119.4 . .
C10 C9 H9 119.4 . .
C12 C10 C9 119.9(4) . .
C12 C10 C11 119.8(3) . .
C9 C10 C11 120.3(3) . .
O1 C11 O2 120.7(4) . .
O1 C11 C10 120.3(4) . .
O2 C11 C10 119.0(3) . .
O1 C11 Pr1 62.4(2) . .
O2 C11 Pr1 58.5(2) . .
C10 C11 Pr1 174.1(3) . .
C10 C12 C13 120.0(3) . .
C10 C12 H12 120.0 . .
C13 C12 H12 120.0 . .
C14 C13 C12 119.7(3) . .
C14 C13 C15 120.7(3) . .
C12 C13 C15 119.6(3) . .
C13 C14 C8 120.9(4) . .
C13 C14 H14 119.6 . .
C8 C14 H14 119.6 . .
O3 C15 O4 124.4(4) . .
O3 C15 C13 117.4(4) . .
O4 C15 C13 118.2(3) . .
H12A O12 H12B 109.7 . .
H14B O14 H14A 129.4 . .

loop_
_geom_bond_atom_site_label_1
_geom_bond_atom_site_label_2
_geom_bond_distance
_geom_bond_site_symmetry_2
Pr1 O3 2.372(3) 5_665
Pr1 O4 2.420(3) 6_565
Pr1 O10 2.494(4) .
Pr1 O11 2.511(3) .
Pr1 O2 2.523(3) .
Pr1 O9 2.533(3) .
Pr1 O8 2.566(3) .
Pr1 O1 2.608(3) .
Pr1 O7 2.641(3) .
Pr1 C11 2.941(4) .
O1 C11 1.260(5) .
O2 C11 1.265(5) .
O3 C15 1.236(5) .
O3 Pr1 2.372(3) 5_665
O4 C15 1.257(5) .
O4 Pr1 2.420(3) 6_566
O5 C1 1.277(6) .
O6 C1 1.262(5) .
O7 H7B 0.8506 .
O7 H7A 0.8523 .
O8 H8B 0.8498 .
O8 H8A 0.8426 .
O9 H9A 0.8485 .
O9 H9B 0.8476 .
O10 H10A 0.8500 .
O10 H10B 0.8500 .
O11 H11A 0.8498 .
O11 H11B 0.8497 .
C1 C2 1.500(5) .
C2 C7 1.383(5) .
C2 C3 1.386(6) .
C3 C4 1.374(6) .
C3 H3 0.9300 .
C4 C5 1.394(6) .
C4 H4 0.9300 .
C5 C6 1.386(6) .
C5 H5 0.9300 .
C6 C7 1.398(5) .
C6 C8 1.488(5) .
C7 H7 0.9300 .
C8 C9 1.392(5) .
C8 C14 1.400(5) .
C9 C10 1.393(5) .
C9 H9 0.9300 .
C10 C12 1.385(5) .
C10 C11 1.502(5) .
C12 C13 1.395(5) .
C12 H12 0.9300 .
C13 C14 1.394(5) .
C13 C15 1.502(5) .
C14 H14 0.9300 .
O12 H12A 0.8523 .
O12 H12B 0.8466 .
O14 H14B 0.8587 .
O14 H14A 0.8565 .

loop_
_geom_torsion_atom_site_label_1
_geom_torsion_atom_site_label_2
_geom_torsion_atom_site_label_3
_geom_torsion_atom_site_label_4
_geom_torsion
_geom_torsion_site_symmetry_1
O3 Pr1 O1 C11 21.0(3) 5_665
O4 Pr1 O1 C11 -141.9(2) 6_565
O10 Pr1 O1 C11 -55.2(3) .
O11 Pr1 O1 C11 120.3(2) .
O2 Pr1 O1 C11 -2.7(2) .
O9 Pr1 O1 C11 74.1(2) .
O8 Pr1 O1 C11 167.6(3) .
O7 Pr1 O1 C11 -109.1(3) .
O3 Pr1 O2 C11 -159.8(3) 5_665
O4 Pr1 O2 C11 107.3(3) 6_565
O10 Pr1 O2 C11 131.5(3) .
O11 Pr1 O2 C11 -101.6(3) .
O9 Pr1 O2 C11 -81.3(3) .
O8 Pr1 O2 C11 -8.5(3) .
O1 Pr1 O2 C11 2.7(2) .
O7 Pr1 O2 C11 63.7(3) .
O6 C1 C2 C7 -169.3(4) .
O5 C1 C2 C7 10.8(6) .
O6 C1 C2 C3 9.0(6) .
O5 C1 C2 C3 -170.9(4) .
C7 C2 C3 C4 -0.5(7) .
C1 C2 C3 C4 -178.8(4) .
C2 C3 C4 C5 1.0(7) .
C3 C4 C5 C6 -0.5(8) .
C4 C5 C6 C7 -0.5(7) .
C4 C5 C6 C8 179.0(4) .
C3 C2 C7 C6 -0.6(6) .
C1 C2 C7 C6 177.7(4) .
C5 C6 C7 C2 1.1(6) .
C8 C6 C7 C2 -178.4(4) .
C5 C6 C8 C9 138.8(4) .
C7 C6 C8 C9 -41.7(6) .
C5 C6 C8 C14 -40.5(6) .
C7 C6 C8 C14 138.9(4) .
C14 C8 C9 C10 -1.9(6) .
C6 C8 C9 C10 178.7(4) .
C8 C9 C10 C12 1.4(6) .
C8 C9 C10 C11 179.1(4) .
Pr1 O1 C11 O2 4.8(4) .
Pr1 O1 C11 C10 -173.9(3) .
Pr1 O2 C11 O1 -4.9(4) .
Pr1 O2 C11 C10 173.8(3) .
C12 C10 C11 O1 161.0(4) .
C9 C10 C11 O1 -16.7(6) .
C12 C10 C11 O2 -17.7(6) .
C9 C10 C11 O2 164.6(4) .
C12 C10 C11 Pr1 46(3) .
C9 C10 C11 Pr1 -132(3) .
O3 Pr1 C11 O1 -163.7(2) 5_665
O4 Pr1 C11 O1 60.4(3) 6_565
O10 Pr1 C11 O1 128.6(2) .
O11 Pr1 C11 O1 -80.4(3) .
O2 Pr1 C11 O1 175.2(4) .
O9 Pr1 C11 O1 -96.5(3) .
O8 Pr1 C11 O1 -12.0(3) .
O7 Pr1 C11 O1 62.6(2) .
O3 Pr1 C11 O2 21.1(3) 5_665
O4 Pr1 C11 O2 -114.8(3) 6_565
O10 Pr1 C11 O2 -46.6(3) .
O11 Pr1 C11 O2 104.4(3) .
O9 Pr1 C11 O2 88.3(3) .
O8 Pr1 C11 O2 172.8(2) .
O1 Pr1 C11 O2 -175.2(4) .
O7 Pr1 C11 O2 -112.6(3) .
O3 Pr1 C11 C10 -46(3) 5_665
O4 Pr1 C11 C10 178(3) 6_565
O10 Pr1 C11 C10 -114(3) .
O11 Pr1 C11 C10 37(3) .
O2 Pr1 C11 C10 -67(3) .
O9 Pr1 C11 C10 21(3) .
O8 Pr1 C11 C10 106(3) .
O1 Pr1 C11 C10 118(3) .
O7 Pr1 C11 C10 -180(100) .
C9 C10 C12 C13 0.3(6) .
C11 C10 C12 C13 -177.4(4) .
C10 C12 C13 C14 -1.5(6) .
C10 C12 C13 C15 177.9(4) .
C12 C13 C14 C8 0.9(6) .
C15 C13 C14 C8 -178.4(4) .
C9 C8 C14 C13 0.8(6) .
C6 C8 C14 C13 -179.9(4) .
Pr1 O3 C15 O4 5.8(12) 5_665
Pr1 O3 C15 C13 -174.4(7) 5_665
Pr1 O4 C15 O3 -47.2(9) 6_566
Pr1 O4 C15 C13 133.0(5) 6_566
C14 C13 C15 O3 -179.5(4) .
C12 C13 C15 O3 1.1(6) .
C14 C13 C15 O4 0.3(6) .
C12 C13 C15 O4 -179.1(4) .
